data_4088594
loop_
_publ_author_name
'Zhu, Xiancui'
'Li, Yang'
'Wei, Yun'
'Wang, Shaowu'
'Zhou, Shuangliu'
'Zhang, Lijun'

_publ_section_title
;
 Reactivity of 3-Imino-Functionalized Indoles with Rare-Earth-Metal
 Amides: Unexpected Substituent Effects on C--H Activation Pathways and
 Assembly of Rare-Earth-Metal Complexes
;
_journal_issue 11
_journal_name_full Organometallics
_journal_page_first 1838
_journal_paper_doi 10.1021/acs.organomet.6b00221
_journal_volume 35
_journal_year 2016
_chemical_formula_sum 'C98 H140 Cl4 Er4 Li2 N14 O2 Si4'
_chemical_formula_weight 2483.32
_space_group_IT_number 2
_space_group_name_Hall '-P 1'
_space_group_name_H-M_alt 'P -1'
_symmetry_cell_setting triclinic
_symmetry_space_group_name_H-M 'P -1'
_atom_sites_solution_hydrogens geom
_atom_sites_solution_primary direct
_atom_sites_solution_secondary difmap
_audit_creation_method SHELXL-97
_cell_angle_alpha 84.2600(10)
_cell_angle_beta 63.945(7)
_cell_angle_gamma 78.768(10)
_cell_formula_units_Z 1
_cell_length_a 14.7238(17)
_cell_length_b 15.744(3)
_cell_length_c 16.633(3)
_cell_measurement_reflns_used 8768
_cell_measurement_temperature 113(2)
_cell_measurement_theta_max 27.88
_cell_measurement_theta_min 1.32
_cell_volume 3397.1(10)
_computing_structure_refinement 'SHELXL-97 (Sheldrick, 1997)'
_computing_structure_solution 'SHELXS-97 (Sheldrick, 1990)'
_diffrn_ambient_temperature 113(2)
_diffrn_measured_fraction_theta_full 0.995
_diffrn_measured_fraction_theta_max 0.995
_diffrn_measurement_device_type CCD
_diffrn_measurement_method 'phi and omega scans'
_diffrn_radiation_monochromator graphite
_diffrn_radiation_source 'fine-focus sealed tube'
_diffrn_radiation_type MoK\a
_diffrn_radiation_wavelength 0.71075
_diffrn_reflns_av_R_equivalents 0.0408
_diffrn_reflns_av_sigmaI/netI 0.0554
_diffrn_reflns_limit_h_max 19
_diffrn_reflns_limit_h_min -17
_diffrn_reflns_limit_k_max 20
_diffrn_reflns_limit_k_min -20
_diffrn_reflns_limit_l_max 21
_diffrn_reflns_limit_l_min -21
_diffrn_reflns_number 43610
_diffrn_reflns_theta_full 27.88
_diffrn_reflns_theta_max 27.88
_diffrn_reflns_theta_min 1.32
_exptl_absorpt_coefficient_mu 2.600
_exptl_absorpt_correction_T_max 0.6519
_exptl_absorpt_correction_T_min 0.5513
_exptl_absorpt_correction_type multi-scan
_exptl_absorpt_process_details sadabs
_exptl_crystal_colour colorless
_exptl_crystal_density_diffrn 1.214
_exptl_crystal_density_method 'not measured'
_exptl_crystal_description block
_exptl_crystal_F_000 1244
_exptl_crystal_size_max 0.26
_exptl_crystal_size_mid 0.22
_exptl_crystal_size_min 0.18
_platon_squeeze_details
;
;
_refine_diff_density_max 1.824
_refine_diff_density_min -1.882
_refine_diff_density_rms 0.115
_refine_ls_extinction_method none
_refine_ls_goodness_of_fit_ref 1.022
_refine_ls_hydrogen_treatment mixed
_refine_ls_matrix_type full
_refine_ls_number_parameters 593
_refine_ls_number_reflns 16125
_refine_ls_number_restraints 0
_refine_ls_restrained_S_all 1.022
_refine_ls_R_factor_all 0.0434
_refine_ls_R_factor_gt 0.0373
_refine_ls_shift/su_max 0.006
_refine_ls_shift/su_mean 0.000
_refine_ls_structure_factor_coef Fsqd
_refine_ls_weighting_details 'calc w=1/[\s^2^(Fo^2^)+(0.0397P)^2^+0.0000P] where P=(Fo^2^+2Fc^2^)/3'
_refine_ls_weighting_scheme calc
_refine_ls_wR_factor_gt 0.0850
_refine_ls_wR_factor_ref 0.0888
_reflns_number_gt 13851
_reflns_number_total 16125
_reflns_threshold_expression >2sigma(I)
_cod_data_source_file om6b00221_si_002.cif
_cod_data_source_block shelxl
_cod_original_sg_symbol_H-M P-1
_cod_database_code 4088594

loop_
_symmetry_equiv_pos_as_xyz
'x, y, z'
'-x, -y, -z'

loop_
_atom_site_label
_atom_site_type_symbol
_atom_site_fract_x
_atom_site_fract_y
_atom_site_fract_z
_atom_site_U_iso_or_equiv
_atom_site_adp_type
_atom_site_occupancy
_atom_site_symmetry_multiplicity
_atom_site_calc_flag
_atom_site_refinement_flags
Er1 Er 0.860552(10) 0.587638(9) 1.048101(9) 0.02414(5) Uani 1 1 d .
Er2 Er 0.659512(11) 0.789723(9) 1.126477(9) 0.02522(5) Uani 1 1 d .
Cl1 Cl 0.85240(6) 0.74200(5) 1.10407(5) 0.03013(18) Uani 1 1 d .
Cl2 Cl 1.06233(6) 0.57334(5) 1.01183(5) 0.02961(17) Uani 1 1 d .
Si1 Si 0.59955(8) 0.81228(7) 1.33471(6) 0.0350(2) Uani 1 1 d .
Si2 Si 0.66907(8) 0.97183(7) 1.23075(7) 0.0353(2) Uani 1 1 d .
Li1 Li 0.9052(5) 0.7998(4) 0.6861(4) 0.0421(15) Uani 1 1 d .
N1 N 0.71169(19) 0.54904(17) 1.08264(17) 0.0280(6) Uani 1 1 d .
N2 N 0.4938(2) 0.78764(18) 1.13682(17) 0.0283(6) Uani 1 1 d .
N3 N 0.8978(2) 0.64622(18) 0.90561(17) 0.0281(6) Uani 1 1 d .
N4 N 1.0590(2) 0.79064(19) 0.63695(19) 0.0371(7) Uani 1 1 d .
N5 N 0.7158(2) 0.84364(18) 0.98379(18) 0.0302(6) Uani 1 1 d .
N6 N 0.7654(2) 0.83550(19) 0.68843(19) 0.0390(7) Uani 1 1 d .
N7 N 0.63165(19) 0.87297(17) 1.23824(17) 0.0281(6) Uani 1 1 d .
O1 O 0.84118(17) 0.54241(15) 1.19266(14) 0.0310(5) Uani 1 1 d .
C1 C 0.6627(2) 0.6335(2) 1.0981(2) 0.0267(7) Uani 1 1 d .
C2 C 0.5588(2) 0.6352(2) 1.1135(2) 0.0267(7) Uani 1 1 d .
C3 C 0.5462(2) 0.5476(2) 1.1071(2) 0.0283(7) Uani 1 1 d .
C4 C 0.6429(2) 0.4968(2) 1.0873(2) 0.0306(7) Uani 1 1 d .
C5 C 0.6613(3) 0.4083(2) 1.0731(3) 0.0432(9) Uani 1 1 d .
H5 H 0.7275 0.3747 1.0577 0.052 Uiso 1 1 calc R
C6 C 0.5785(3) 0.3704(2) 1.0825(3) 0.0485(10) Uani 1 1 d .
H6 H 0.5883 0.3099 1.0741 0.058 Uiso 1 1 calc R
C7 C 0.4822(3) 0.4200(3) 1.1037(3) 0.0440(9) Uani 1 1 d .
H7 H 0.4272 0.3927 1.1102 0.053 Uiso 1 1 calc R
C8 C 0.4649(3) 0.5076(2) 1.1155(2) 0.0357(8) Uani 1 1 d .
H8 H 0.3988 0.5409 1.1291 0.043 Uiso 1 1 calc R
C9 C 0.4815(2) 0.7095(2) 1.1293(2) 0.0301(7) Uani 1 1 d .
H9 H 0.4166 0.7018 1.1347 0.036 Uiso 1 1 calc R
C10 C 0.4072(2) 0.8601(2) 1.1512(2) 0.0326(8) Uani 1 1 d .
C11 C 0.4478(3) 0.9427(2) 1.1439(3) 0.0561(12) Uani 1 1 d .
H11A H 0.4743 0.9417 1.1887 0.084 Uiso 1 1 calc R
H11B H 0.3923 0.9923 1.1543 0.084 Uiso 1 1 calc R
H11C H 0.5031 0.9479 1.0839 0.084 Uiso 1 1 calc R
C12 C 0.3674(3) 0.8609(3) 1.0810(3) 0.0527(11) Uani 1 1 d .
H12A H 0.4248 0.8583 1.0213 0.079 Uiso 1 1 calc R
H12B H 0.3182 0.9141 1.0859 0.079 Uiso 1 1 calc R
H12C H 0.3335 0.8106 1.0906 0.079 Uiso 1 1 calc R
C13 C 0.3228(3) 0.8520(3) 1.2450(3) 0.0611(12) Uani 1 1 d .
H13A H 0.2940 0.7997 1.2494 0.092 Uiso 1 1 calc R
H13B H 0.2687 0.9029 1.2573 0.092 Uiso 1 1 calc R
H13C H 0.3514 0.8481 1.2888 0.092 Uiso 1 1 calc R
C14 C 0.9679(3) 0.6995(2) 0.8636(2) 0.0325(8) Uani 1 1 d .
H14 H 0.9959 0.7270 0.8938 0.039 Uiso 1 1 calc R
C15 C 0.9947(2) 0.7099(2) 0.7730(2) 0.0310(7) Uani 1 1 d .
C16 C 0.9365(2) 0.6568(2) 0.7548(2) 0.0293(7) Uani 1 1 d .
C17 C 0.8780(3) 0.6195(2) 0.8384(2) 0.0300(7) Uani 1 1 d .
C18 C 0.8150(3) 0.5615(2) 0.8448(2) 0.0412(9) Uani 1 1 d .
H18 H 0.7745 0.5374 0.9011 0.049 Uiso 1 1 calc R
C19 C 0.8127(3) 0.5394(3) 0.7666(3) 0.0518(11) Uani 1 1 d .
H19 H 0.7694 0.5004 0.7698 0.062 Uiso 1 1 calc R
C20 C 0.8735(3) 0.5741(3) 0.6835(3) 0.0543(11) Uani 1 1 d .
H20 H 0.8719 0.5569 0.6311 0.065 Uiso 1 1 calc R
C21 C 0.9351(3) 0.6322(3) 0.6758(2) 0.0423(9) Uani 1 1 d .
H21 H 0.9759 0.6554 0.6191 0.051 Uiso 1 1 calc R
C22 C 1.0644(3) 0.7649(2) 0.7110(2) 0.0365(8) Uani 1 1 d .
H22 H 1.1141 0.7820 0.7251 0.044 Uiso 1 1 calc R
C23 C 1.1374(3) 0.8387(3) 0.5688(2) 0.0451(10) Uani 1 1 d .
C24 C 1.1938(3) 0.8845(3) 0.6037(3) 0.0498(10) Uani 1 1 d .
H24A H 1.1445 0.9268 0.6484 0.075 Uiso 1 1 calc R
H24B H 1.2433 0.9143 0.5541 0.075 Uiso 1 1 calc R
H24C H 1.2301 0.8420 0.6314 0.075 Uiso 1 1 calc R
C25 C 1.2140(3) 0.7714(3) 0.4990(3) 0.0723(15) Uani 1 1 d .
H25A H 1.2520 0.7301 0.5261 0.108 Uiso 1 1 calc R
H25B H 1.2621 0.8009 0.4479 0.108 Uiso 1 1 calc R
H25C H 1.1766 0.7403 0.4785 0.108 Uiso 1 1 calc R
C26 C 1.0809(4) 0.9053(3) 0.5259(3) 0.0853(19) Uani 1 1 d .
H26A H 1.0386 0.8769 0.5087 0.128 Uiso 1 1 calc R
H26B H 1.1308 0.9309 0.4726 0.128 Uiso 1 1 calc R
H26C H 1.0369 0.9509 0.5688 0.128 Uiso 1 1 calc R
C27 C 0.6774(3) 0.8191(2) 0.9299(2) 0.0319(8) Uani 1 1 d .
H27 H 0.6233 0.7862 0.9509 0.038 Uiso 1 1 calc R
C28 C 0.7244(3) 0.8465(2) 0.8428(2) 0.0352(8) Uani 1 1 d .
C29 C 0.7994(3) 0.8945(2) 0.8396(2) 0.0332(8) Uani 1 1 d .
C30 C 0.7932(2) 0.8901(2) 0.9269(2) 0.0301(7) Uani 1 1 d .
C31 C 0.8569(3) 0.9285(2) 0.9476(2) 0.0398(9) Uani 1 1 d .
H31 H 0.8537 0.9236 1.0061 0.048 Uiso 1 1 calc R
C32 C 0.9254(3) 0.9743(2) 0.8805(3) 0.0473(10) Uani 1 1 d .
H32 H 0.9709 1.0002 0.8929 0.057 Uiso 1 1 calc R
C33 C 0.9285(3) 0.9830(2) 0.7949(3) 0.0452(10) Uani 1 1 d .
H33 H 0.9745 1.0165 0.7506 0.054 Uiso 1 1 calc R
C34 C 0.8665(3) 0.9442(2) 0.7737(3) 0.0419(9) Uani 1 1 d .
H34 H 0.8689 0.9508 0.7154 0.050 Uiso 1 1 calc R
C35 C 0.7006(3) 0.8290(2) 0.7708(2) 0.0388(9) Uani 1 1 d .
H35 H 0.6366 0.8126 0.7846 0.047 Uiso 1 1 calc R
C36 C 0.7341(3) 0.8262(3) 0.6156(2) 0.0439(9) Uani 1 1 d .
C37 C 0.6445(4) 0.7780(3) 0.6435(3) 0.0688(14) Uani 1 1 d .
H37A H 0.6623 0.7194 0.6642 0.103 Uiso 1 1 calc R
H37B H 0.6295 0.7745 0.5922 0.103 Uiso 1 1 calc R
H37C H 0.5840 0.8089 0.6920 0.103 Uiso 1 1 calc R
C38 C 0.8305(3) 0.7803(4) 0.5381(3) 0.0781(17) Uani 1 1 d .
H38A H 0.8850 0.8153 0.5179 0.117 Uiso 1 1 calc R
H38B H 0.8140 0.7730 0.4884 0.117 Uiso 1 1 calc R
H38C H 0.8536 0.7233 0.5588 0.117 Uiso 1 1 calc R
C39 C 0.7054(4) 0.9183(3) 0.5877(3) 0.0685(14) Uani 1 1 d .
H39A H 0.6486 0.9490 0.6390 0.103 Uiso 1 1 calc R
H39B H 0.6842 0.9175 0.5395 0.103 Uiso 1 1 calc R
H39C H 0.7647 0.9479 0.5663 0.103 Uiso 1 1 calc R
C40 C 0.5860(3) 0.7016(2) 1.3106(2) 0.0412(9) Uani 1 1 d .
H40A H 0.5333 0.7079 1.2886 0.062 Uiso 1 1 calc R
H40B H 0.5661 0.6662 1.3656 0.062 Uiso 1 1 calc R
H40C H 0.6516 0.6734 1.2651 0.062 Uiso 1 1 calc R
C41 C 0.4743(3) 0.8555(3) 1.4283(2) 0.0546(11) Uani 1 1 d .
H41A H 0.4804 0.9084 1.4507 0.082 Uiso 1 1 calc R
H41B H 0.4558 0.8121 1.4767 0.082 Uiso 1 1 calc R
H41C H 0.4211 0.8688 1.4064 0.082 Uiso 1 1 calc R
C42 C 0.6998(3) 0.7917(3) 1.3782(2) 0.0497(10) Uani 1 1 d .
H42A H 0.7660 0.7674 1.3305 0.075 Uiso 1 1 calc R
H42B H 0.6805 0.7507 1.4288 0.075 Uiso 1 1 calc R
H42C H 0.7054 0.8463 1.3979 0.075 Uiso 1 1 calc R
C43 C 0.6023(3) 1.0328(3) 1.3379(3) 0.0493(10) Uani 1 1 d .
H43A H 0.5279 1.0394 1.3587 0.074 Uiso 1 1 calc R
H43B H 0.6223 1.0902 1.3280 0.074 Uiso 1 1 calc R
H43C H 0.6216 1.0009 1.3833 0.074 Uiso 1 1 calc R
C44 C 0.8088(3) 0.9607(3) 1.2015(3) 0.0484(10) Uani 1 1 d .
H44A H 0.8237 0.9266 1.2482 0.073 Uiso 1 1 calc R
H44B H 0.8269 1.0183 1.1968 0.073 Uiso 1 1 calc R
H44C H 0.8491 0.9314 1.1440 0.073 Uiso 1 1 calc R
C45 C 0.6419(3) 1.0440(2) 1.1447(2) 0.0436(9) Uani 1 1 d .
H45A H 0.6703 1.0128 1.0884 0.065 Uiso 1 1 calc R
H45B H 0.6736 1.0957 1.1349 0.065 Uiso 1 1 calc R
H45C H 0.5676 1.0614 1.1657 0.065 Uiso 1 1 calc R
C46 C 0.8974(3) 0.5612(2) 1.2401(2) 0.0389(9) Uani 1 1 d .
H46A H 0.9074 0.6224 1.2305 0.047 Uiso 1 1 calc R
H46B H 0.9653 0.5233 1.2196 0.047 Uiso 1 1 calc R
C47 C 0.8316(3) 0.5434(3) 1.3368(2) 0.0475(10) Uani 1 1 d .
H47A H 0.8734 0.5278 1.3709 0.057 Uiso 1 1 calc R
H47B H 0.7783 0.5942 1.3646 0.057 Uiso 1 1 calc R
C48 C 0.7849(3) 0.4690(3) 1.3333(3) 0.0565(12) Uani 1 1 d .
H48A H 0.7141 0.4732 1.3810 0.068 Uiso 1 1 calc R
H48B H 0.8257 0.4136 1.3411 0.068 Uiso 1 1 calc R
C49 C 0.7850(3) 0.4740(3) 1.2422(2) 0.0461(10) Uani 1 1 d .
H49A H 0.8185 0.4182 1.2112 0.055 Uiso 1 1 calc R
H49B H 0.7138 0.4873 1.2480 0.055 Uiso 1 1 calc R

loop_
_atom_site_aniso_label
_atom_site_aniso_U_11
_atom_site_aniso_U_22
_atom_site_aniso_U_33
_atom_site_aniso_U_23
_atom_site_aniso_U_13
_atom_site_aniso_U_12
Er1 0.02080(9) 0.02605(8) 0.02466(9) -0.00292(6) -0.00800(6) -0.00504(6)
Er2 0.02426(9) 0.02743(9) 0.02427(9) -0.00462(6) -0.01010(7) -0.00372(6)
Cl1 0.0261(4) 0.0300(4) 0.0364(5) -0.0065(3) -0.0144(4) -0.0043(3)
Cl2 0.0218(4) 0.0294(4) 0.0375(5) -0.0076(3) -0.0110(4) -0.0049(3)
Si1 0.0384(6) 0.0418(6) 0.0252(5) -0.0068(4) -0.0143(4) -0.0032(5)
Si2 0.0343(5) 0.0355(5) 0.0391(6) -0.0110(4) -0.0170(5) -0.0046(4)
Li1 0.043(4) 0.048(4) 0.046(4) 0.010(3) -0.027(3) -0.017(3)
N1 0.0212(14) 0.0304(15) 0.0310(15) -0.0052(11) -0.0078(12) -0.0073(11)
N2 0.0242(14) 0.0327(15) 0.0293(15) -0.0018(12) -0.0115(12) -0.0072(12)
N3 0.0254(14) 0.0315(15) 0.0253(15) -0.0013(11) -0.0088(12) -0.0051(12)
N4 0.0329(16) 0.0399(18) 0.0326(17) 0.0048(13) -0.0092(14) -0.0083(13)
N5 0.0303(15) 0.0302(15) 0.0287(15) -0.0009(12) -0.0119(13) -0.0039(12)
N6 0.0397(18) 0.0454(19) 0.0313(17) 0.0033(13) -0.0161(14) -0.0056(14)
N7 0.0264(14) 0.0334(15) 0.0252(14) -0.0117(11) -0.0116(12) 0.0000(12)
O1 0.0303(13) 0.0351(13) 0.0262(12) 0.0027(10) -0.0098(10) -0.0102(10)
C1 0.0258(17) 0.0311(17) 0.0218(16) 0.0004(13) -0.0079(14) -0.0078(14)
C2 0.0246(17) 0.0320(18) 0.0247(17) -0.0010(13) -0.0105(14) -0.0076(14)
C3 0.0242(17) 0.0349(18) 0.0261(17) -0.0024(13) -0.0099(14) -0.0070(14)
C4 0.0272(18) 0.0299(18) 0.0320(19) 0.0006(14) -0.0085(15) -0.0101(14)
C5 0.032(2) 0.0298(19) 0.063(3) -0.0079(17) -0.0135(19) -0.0066(16)
C6 0.044(2) 0.034(2) 0.070(3) -0.0073(19) -0.024(2) -0.0117(18)
C7 0.036(2) 0.046(2) 0.057(3) 0.0034(19) -0.0213(19) -0.0198(18)
C8 0.0286(18) 0.040(2) 0.042(2) 0.0009(16) -0.0165(16) -0.0111(16)
C9 0.0210(17) 0.040(2) 0.0312(18) -0.0006(14) -0.0116(15) -0.0078(15)
C10 0.0240(17) 0.0336(19) 0.039(2) -0.0066(15) -0.0131(16) 0.0006(14)
C11 0.050(3) 0.032(2) 0.091(4) -0.003(2) -0.039(3) 0.0018(19)
C12 0.048(2) 0.052(3) 0.064(3) -0.011(2) -0.037(2) 0.013(2)
C13 0.043(3) 0.063(3) 0.057(3) -0.005(2) -0.011(2) 0.013(2)
C14 0.0322(19) 0.0341(19) 0.035(2) 0.0016(15) -0.0169(16) -0.0082(15)
C15 0.0245(17) 0.0327(18) 0.0337(19) 0.0004(14) -0.0115(15) -0.0029(14)
C16 0.0260(17) 0.0290(17) 0.0329(19) -0.0012(14) -0.0133(15) -0.0029(14)
C17 0.0273(18) 0.0333(18) 0.0318(19) 0.0019(14) -0.0147(15) -0.0065(14)
C18 0.036(2) 0.048(2) 0.040(2) 0.0039(17) -0.0147(18) -0.0139(17)
C19 0.055(3) 0.067(3) 0.045(2) 0.002(2) -0.025(2) -0.032(2)
C20 0.057(3) 0.078(3) 0.039(2) -0.002(2) -0.024(2) -0.028(2)
C21 0.042(2) 0.053(2) 0.036(2) 0.0043(17) -0.0179(18) -0.0172(19)
C22 0.0272(19) 0.044(2) 0.038(2) 0.0040(16) -0.0133(17) -0.0097(16)
C23 0.040(2) 0.057(3) 0.037(2) 0.0138(18) -0.0138(18) -0.021(2)
C24 0.048(2) 0.057(3) 0.042(2) 0.0078(19) -0.0126(19) -0.023(2)
C25 0.073(3) 0.098(4) 0.034(2) -0.008(2) 0.001(2) -0.044(3)
C26 0.076(3) 0.108(4) 0.089(4) 0.075(3) -0.052(3) -0.053(3)
C27 0.0324(19) 0.0362(19) 0.0295(18) -0.0046(14) -0.0144(16) -0.0063(15)
C28 0.0322(19) 0.038(2) 0.035(2) -0.0078(15) -0.0158(16) 0.0024(16)
C29 0.0320(19) 0.0275(17) 0.0301(19) 0.0010(14) -0.0066(16) -0.0002(14)
C30 0.0282(18) 0.0272(17) 0.0327(19) -0.0034(14) -0.0112(15) -0.0029(14)
C31 0.039(2) 0.039(2) 0.040(2) -0.0071(16) -0.0150(18) -0.0036(17)
C32 0.033(2) 0.045(2) 0.058(3) -0.0118(19) -0.012(2) -0.0094(18)
C33 0.038(2) 0.039(2) 0.046(2) -0.0012(17) -0.0059(19) -0.0092(17)
C34 0.044(2) 0.035(2) 0.035(2) 0.0000(16) -0.0079(18) -0.0051(17)
C35 0.037(2) 0.046(2) 0.032(2) -0.0033(16) -0.0161(17) 0.0002(17)
C36 0.038(2) 0.062(3) 0.036(2) 0.0028(18) -0.0196(18) -0.0093(19)
C37 0.085(3) 0.091(4) 0.052(3) 0.007(2) -0.039(3) -0.044(3)
C38 0.056(3) 0.138(5) 0.043(3) -0.031(3) -0.031(2) 0.015(3)
C39 0.089(4) 0.078(4) 0.065(3) 0.024(3) -0.056(3) -0.028(3)
C40 0.044(2) 0.048(2) 0.029(2) 0.0040(16) -0.0133(18) -0.0113(18)
C41 0.056(3) 0.059(3) 0.033(2) -0.0078(19) -0.007(2) -0.002(2)
C42 0.064(3) 0.056(3) 0.042(2) -0.0033(19) -0.035(2) -0.005(2)
C43 0.054(2) 0.044(2) 0.053(3) -0.0187(19) -0.023(2) -0.0045(19)
C44 0.043(2) 0.045(2) 0.062(3) -0.0106(19) -0.024(2) -0.0105(19)
C45 0.044(2) 0.036(2) 0.052(2) -0.0026(17) -0.020(2) -0.0076(17)
C46 0.043(2) 0.044(2) 0.037(2) -0.0006(16) -0.0237(18) -0.0092(18)
C47 0.058(3) 0.053(3) 0.031(2) -0.0035(18) -0.020(2) -0.006(2)
C48 0.059(3) 0.058(3) 0.039(2) 0.009(2) -0.011(2) -0.012(2)
C49 0.054(3) 0.047(2) 0.037(2) 0.0106(18) -0.017(2) -0.022(2)

loop_
_atom_type_symbol
_atom_type_description
_atom_type_scat_dispersion_real
_atom_type_scat_dispersion_imag
_atom_type_scat_source
C C 0.0033 0.0016 'International Tables Vol C Tables 4.2.6.8 and 6.1.1.4'
H H 0.0000 0.0000 'International Tables Vol C Tables 4.2.6.8 and 6.1.1.4'
N N 0.0061 0.0033 'International Tables Vol C Tables 4.2.6.8 and 6.1.1.4'
O O 0.0106 0.0060 'International Tables Vol C Tables 4.2.6.8 and 6.1.1.4'
Si Si 0.0817 0.0704 'International Tables Vol C Tables 4.2.6.8 and 6.1.1.4'
Cl Cl 0.1484 0.1585 'International Tables Vol C Tables 4.2.6.8 and 6.1.1.4'
Li Li -0.0003 0.0001 'International Tables Vol C Tables 4.2.6.8 and 6.1.1.4'
Er Er -0.2586 4.9576 'International Tables Vol C Tables 4.2.6.8 and 6.1.1.4'

loop_
_geom_angle_atom_site_label_1
_geom_angle_atom_site_label_2
_geom_angle_atom_site_label_3
_geom_angle
_geom_angle_site_symmetry_1
_geom_angle_site_symmetry_3
N1 Er1 N3 100.91(10) . .
N1 Er1 O1 87.74(9) . .
N3 Er1 O1 170.63(9) . .
N1 Er1 C1 31.58(9) . .
N3 Er1 C1 91.99(9) . .
O1 Er1 C1 93.60(9) . .
N1 Er1 Cl1 115.86(7) . .
N3 Er1 Cl1 89.38(7) . .
O1 Er1 Cl1 83.55(6) . .
C1 Er1 Cl1 85.74(7) . .
N1 Er1 Cl2 84.25(7) . 2_767
N3 Er1 Cl2 93.08(7) . 2_767
O1 Er1 Cl2 91.35(6) . 2_767
C1 Er1 Cl2 115.09(7) . 2_767
Cl1 Er1 Cl2 158.89(2) . 2_767
N1 Er1 Cl2 159.53(7) . .
N3 Er1 Cl2 88.89(7) . .
O1 Er1 Cl2 84.03(6) . .
C1 Er1 Cl2 167.54(7) . .
Cl1 Er1 Cl2 81.84(3) . .
Cl2 Er1 Cl2 77.25(3) 2_767 .
N1 Er1 Er2 73.30(7) . .
N3 Er1 Er2 84.85(7) . .
O1 Er1 Er2 94.32(6) . .
C1 Er1 Er2 41.91(7) . .
Cl1 Er1 Er2 44.536(19) . .
Cl2 Er1 Er2 156.569(18) 2_767 .
Cl2 Er1 Er2 125.931(19) . .
N7 Er2 N5 120.16(10) . .
N7 Er2 N2 104.79(9) . .
N5 Er2 N2 92.52(9) . .
N7 Er2 C1 139.71(10) . .
N5 Er2 C1 99.91(10) . .
N2 Er2 C1 75.38(10) . .
N7 Er2 Cl1 88.65(7) . .
N5 Er2 Cl1 90.02(7) . .
N2 Er2 Cl1 162.65(7) . .
C1 Er2 Cl1 87.27(7) . .
N7 Er2 Si1 30.12(7) . .
N5 Er2 Si1 150.13(7) . .
N2 Er2 Si1 99.10(7) . .
C1 Er2 Si1 109.60(7) . .
Cl1 Er2 Si1 86.97(3) . .
N7 Er2 Er1 125.61(7) . .
N5 Er2 Er1 90.63(7) . .
N2 Er2 Er1 118.38(7) . .
C1 Er2 Er1 43.61(7) . .
Cl1 Er2 Er1 44.392(19) . .
Si1 Er2 Er1 107.42(2) . .
Er1 Cl1 Er2 91.07(3) . .
Er1 Cl2 Er1 102.75(3) 2_767 .
N7 Si1 C41 114.78(16) . .
N7 Si1 C42 113.90(16) . .
C41 Si1 C42 108.04(18) . .
N7 Si1 C40 108.30(14) . .
C41 Si1 C40 105.65(18) . .
C42 Si1 C40 105.45(17) . .
N7 Si1 Er2 40.85(9) . .
C41 Si1 Er2 130.46(14) . .
C42 Si1 Er2 121.21(13) . .
C40 Si1 Er2 67.68(11) . .
N7 Si2 C44 112.28(15) . .
N7 Si2 C45 111.17(15) . .
C44 Si2 C45 108.22(18) . .
N7 Si2 C43 113.48(16) . .
C44 Si2 C43 104.87(18) . .
C45 Si2 C43 106.41(18) . .
N6 Li1 N4 156.9(4) . .
N6 Li1 C16 116.1(3) . .
N4 Li1 C16 83.5(2) . .
N6 Li1 C22 169.9(4) . .
N4 Li1 C22 30.81(14) . .
C16 Li1 C22 62.99(18) . .
N6 Li1 C15 141.2(3) . .
N4 Li1 C15 61.9(2) . .
C16 Li1 C15 33.56(13) . .
C22 Li1 C15 33.53(13) . .
N6 Li1 C21 102.7(3) . .
N4 Li1 C21 87.5(3) . .
C16 Li1 C21 32.26(13) . .
C22 Li1 C21 81.5(2) . .
C15 Li1 C21 61.86(19) . .
N6 Li1 C34 86.8(3) . .
N4 Li1 C34 93.7(3) . .
C16 Li1 C34 120.4(3) . .
C22 Li1 C34 85.4(2) . .
C15 Li1 C34 94.5(2) . .
C21 Li1 C34 152.3(3) . .
N6 Li1 C35 27.62(14) . .
N4 Li1 C35 170.6(3) . .
C16 Li1 C35 98.2(2) . .
C22 Li1 C35 143.2(3) . .
C15 Li1 C35 115.2(3) . .
C21 Li1 C35 98.9(2) . .
C34 Li1 C35 77.5(2) . .
N6 Li1 C29 77.6(2) . .
N4 Li1 C29 113.2(3) . .
C16 Li1 C29 98.6(2) . .
C22 Li1 C29 92.5(2) . .
C15 Li1 C29 84.4(2) . .
C21 Li1 C29 126.3(3) . .
C34 Li1 C29 30.06(12) . .
C35 Li1 C29 57.42(17) . .
C1 N1 C4 109.5(3) . .
C1 N1 Er1 91.32(18) . .
C4 N1 Er1 158.1(2) . .
C9 N2 C10 118.8(3) . .
C9 N2 Er2 111.7(2) . .
C10 N2 Er2 129.5(2) . .
C14 N3 C17 105.0(3) . .
C14 N3 Er1 124.0(2) . .
C17 N3 Er1 129.0(2) . .
C22 N4 C23 120.3(3) . .
C22 N4 Li1 95.7(3) . .
C23 N4 Li1 135.6(3) . .
C27 N5 C30 104.7(3) . .
C27 N5 Er2 117.8(2) . .
C30 N5 Er2 136.8(2) . .
C35 N6 C36 119.3(3) . .
C35 N6 Li1 106.0(3) . .
C36 N6 Li1 127.8(3) . .
Si1 N7 Si2 121.01(15) . .
Si1 N7 Er2 109.03(13) . .
Si2 N7 Er2 127.63(14) . .
C49 O1 C46 107.2(3) . .
C49 O1 Er1 123.3(2) . .
C46 O1 Er1 128.25(19) . .
N1 C1 C2 107.3(3) . .
N1 C1 Er2 150.7(2) . .
C2 C1 Er2 101.6(2) . .
N1 C1 Er1 57.10(15) . .
C2 C1 Er1 163.3(2) . .
Er2 C1 Er1 94.49(10) . .
C9 C2 C1 126.6(3) . .
C9 C2 C3 125.2(3) . .
C1 C2 C3 108.1(3) . .
C4 C3 C8 119.3(3) . .
C4 C3 C2 105.3(3) . .
C8 C3 C2 135.5(3) . .
C5 C4 N1 128.5(3) . .
C5 C4 C3 121.7(3) . .
N1 C4 C3 109.8(3) . .
C4 C5 C6 117.6(3) . .
C4 C5 H5 121.2 . .
C6 C5 H5 121.2 . .
C7 C6 C5 120.9(4) . .
C7 C6 H6 119.5 . .
C5 C6 H6 119.5 . .
C8 C7 C6 121.4(3) . .
C8 C7 H7 119.3 . .
C6 C7 H7 119.3 . .
C7 C8 C3 119.0(3) . .
C7 C8 H8 120.5 . .
C3 C8 H8 120.5 . .
N2 C9 C2 124.2(3) . .
N2 C9 H9 117.9 . .
C2 C9 H9 117.9 . .
N2 C10 C11 107.0(3) . .
N2 C10 C12 111.0(3) . .
C11 C10 C12 109.6(3) . .
N2 C10 C13 109.0(3) . .
C11 C10 C13 109.0(3) . .
C12 C10 C13 111.1(3) . .
C10 C11 H11A 109.5 . .
C10 C11 H11B 109.5 . .
H11A C11 H11B 109.5 . .
C10 C11 H11C 109.5 . .
H11A C11 H11C 109.5 . .
H11B C11 H11C 109.5 . .
C10 C12 H12A 109.5 . .
C10 C12 H12B 109.5 . .
H12A C12 H12B 109.5 . .
C10 C12 H12C 109.5 . .
H12A C12 H12C 109.5 . .
H12B C12 H12C 109.5 . .
C10 C13 H13A 109.5 . .
C10 C13 H13B 109.5 . .
H13A C13 H13B 109.5 . .
C10 C13 H13C 109.5 . .
H13A C13 H13C 109.5 . .
H13B C13 H13C 109.5 . .
N3 C14 C15 113.6(3) . .
N3 C14 H14 123.2 . .
C15 C14 H14 123.2 . .
C14 C15 C16 105.3(3) . .
C14 C15 C22 126.6(3) . .
C16 C15 C22 128.1(3) . .
C14 C15 Li1 132.2(3) . .
C16 C15 Li1 71.4(2) . .
C22 C15 Li1 72.6(2) . .
C21 C16 C17 120.2(3) . .
C21 C16 C15 134.2(3) . .
C17 C16 C15 105.3(3) . .
C21 C16 Li1 78.7(3) . .
C17 C16 Li1 131.2(3) . .
C15 C16 Li1 75.0(2) . .
C18 C17 N3 128.5(3) . .
C18 C17 C16 120.6(3) . .
N3 C17 C16 110.8(3) . .
C17 C18 C19 118.4(3) . .
C17 C18 H18 120.8 . .
C19 C18 H18 120.8 . .
C18 C19 C20 120.8(4) . .
C18 C19 H19 119.6 . .
C20 C19 H19 119.6 . .
C21 C20 C19 121.8(4) . .
C21 C20 H20 119.1 . .
C19 C20 H20 119.1 . .
C20 C21 C16 118.1(3) . .
C20 C21 Li1 133.6(3) . .
C16 C21 Li1 69.1(2) . .
C20 C21 H21 120.9 . .
C16 C21 H21 120.9 . .
Li1 C21 H21 71.2 . .
N4 C22 C15 120.2(3) . .
N4 C22 Li1 53.5(2) . .
C15 C22 Li1 73.9(2) . .
N4 C22 H22 119.9 . .
C15 C22 H22 119.9 . .
Li1 C22 H22 151.0 . .
N4 C23 C24 115.6(3) . .
N4 C23 C26 106.2(3) . .
C24 C23 C26 109.2(4) . .
N4 C23 C25 105.9(3) . .
C24 C23 C25 110.0(3) . .
C26 C23 C25 109.7(4) . .
C23 C24 H24A 109.5 . .
C23 C24 H24B 109.5 . .
H24A C24 H24B 109.5 . .
C23 C24 H24C 109.5 . .
H24A C24 H24C 109.5 . .
H24B C24 H24C 109.5 . .
C23 C25 H25A 109.5 . .
C23 C25 H25B 109.5 . .
H25A C25 H25B 109.5 . .
C23 C25 H25C 109.5 . .
H25A C25 H25C 109.5 . .
H25B C25 H25C 109.5 . .
C23 C26 H26A 109.5 . .
C23 C26 H26B 109.5 . .
H26A C26 H26B 109.5 . .
C23 C26 H26C 109.5 . .
H26A C26 H26C 109.5 . .
H26B C26 H26C 109.5 . .
N5 C27 C28 113.4(3) . .
N5 C27 H27 123.3 . .
C28 C27 H27 123.3 . .
C27 C28 C29 105.7(3) . .
C27 C28 C35 125.5(3) . .
C29 C28 C35 128.8(3) . .
C34 C29 C30 119.3(3) . .
C34 C29 C28 134.5(4) . .
C30 C29 C28 106.0(3) . .
C34 C29 Li1 71.4(2) . .
C30 C29 Li1 137.3(3) . .
C28 C29 Li1 77.9(2) . .
C31 C30 N5 128.4(3) . .
C31 C30 C29 121.5(3) . .
N5 C30 C29 110.1(3) . .
C30 C31 C32 118.1(3) . .
C30 C31 H31 121.0 . .
C32 C31 H31 121.0 . .
C31 C32 C33 120.9(4) . .
C31 C32 H32 119.5 . .
C33 C32 H32 119.5 . .
C34 C33 C32 121.3(4) . .
C34 C33 H33 119.4 . .
C32 C33 H33 119.4 . .
C33 C34 C29 118.7(4) . .
C33 C34 Li1 131.0(3) . .
C29 C34 Li1 78.5(2) . .
C33 C34 H34 120.6 . .
C29 C34 H34 120.6 . .
Li1 C34 H34 63.3 . .
N6 C35 C28 120.8(3) . .
N6 C35 Li1 46.3(2) . .
C28 C35 Li1 80.4(3) . .
N6 C35 H35 119.6 . .
C28 C35 H35 119.6 . .
Li1 C35 H35 150.1 . .
N6 C36 C39 104.7(3) . .
N6 C36 C37 114.8(3) . .
C39 C36 C37 109.8(4) . .
N6 C36 C38 106.3(3) . .
C39 C36 C38 109.8(4) . .
C37 C36 C38 111.1(4) . .
C36 C37 H37A 109.5 . .
C36 C37 H37B 109.5 . .
H37A C37 H37B 109.5 . .
C36 C37 H37C 109.5 . .
H37A C37 H37C 109.5 . .
H37B C37 H37C 109.5 . .
C36 C38 H38A 109.5 . .
C36 C38 H38B 109.5 . .
H38A C38 H38B 109.5 . .
C36 C38 H38C 109.5 . .
H38A C38 H38C 109.5 . .
H38B C38 H38C 109.5 . .
C36 C39 H39A 109.5 . .
C36 C39 H39B 109.5 . .
H39A C39 H39B 109.5 . .
C36 C39 H39C 109.5 . .
H39A C39 H39C 109.5 . .
H39B C39 H39C 109.5 . .
Si1 C40 H40A 109.5 . .
Si1 C40 H40B 109.5 . .
H40A C40 H40B 109.5 . .
Si1 C40 H40C 109.5 . .
H40A C40 H40C 109.5 . .
H40B C40 H40C 109.5 . .
Si1 C41 H41A 109.5 . .
Si1 C41 H41B 109.5 . .
H41A C41 H41B 109.5 . .
Si1 C41 H41C 109.5 . .
H41A C41 H41C 109.5 . .
H41B C41 H41C 109.5 . .
Si1 C42 H42A 109.5 . .
Si1 C42 H42B 109.5 . .
H42A C42 H42B 109.5 . .
Si1 C42 H42C 109.5 . .
H42A C42 H42C 109.5 . .
H42B C42 H42C 109.5 . .
Si2 C43 H43A 109.5 . .
Si2 C43 H43B 109.5 . .
H43A C43 H43B 109.5 . .
Si2 C43 H43C 109.5 . .
H43A C43 H43C 109.5 . .
H43B C43 H43C 109.5 . .
Si2 C44 H44A 109.5 . .
Si2 C44 H44B 109.5 . .
H44A C44 H44B 109.5 . .
Si2 C44 H44C 109.5 . .
H44A C44 H44C 109.5 . .
H44B C44 H44C 109.5 . .
Si2 C45 H45A 109.5 . .
Si2 C45 H45B 109.5 . .
H45A C45 H45B 109.5 . .
Si2 C45 H45C 109.5 . .
H45A C45 H45C 109.5 . .
H45B C45 H45C 109.5 . .
O1 C46 C47 104.9(3) . .
O1 C46 H46A 110.8 . .
C47 C46 H46A 110.8 . .
O1 C46 H46B 110.8 . .
C47 C46 H46B 110.8 . .
H46A C46 H46B 108.8 . .
C48 C47 C46 103.2(3) . .
C48 C47 H47A 111.1 . .
C46 C47 H47A 111.1 . .
C48 C47 H47B 111.1 . .
C46 C47 H47B 111.1 . .
H47A C47 H47B 109.1 . .
C47 C48 C49 106.1(3) . .
C47 C48 H48A 110.5 . .
C49 C48 H48A 110.5 . .
C47 C48 H48B 110.5 . .
C49 C48 H48B 110.5 . .
H48A C48 H48B 108.7 . .
O1 C49 C48 106.7(3) . .
O1 C49 H49A 110.4 . .
C48 C49 H49A 110.4 . .
O1 C49 H49B 110.4 . .
C48 C49 H49B 110.4 . .
H49A C49 H49B 108.6 . .

loop_
_geom_bond_atom_site_label_1
_geom_bond_atom_site_label_2
_geom_bond_distance
_geom_bond_site_symmetry_2
Er1 N1 2.201(2) .
Er1 N3 2.321(3) .
Er1 O1 2.346(2) .
Er1 C1 2.621(3) .
Er1 Cl1 2.6510(9) .
Er1 Cl2 2.6639(9) 2_767
Er1 Cl2 2.7263(8) .
Er1 Er2 3.7888(7) .
Er2 N7 2.225(2) .
Er2 N5 2.277(3) .
Er2 N2 2.377(3) .
Er2 C1 2.538(3) .
Er2 Cl1 2.6578(9) .
Er2 Si1 3.2156(11) .
Cl2 Er1 2.6639(9) 2_767
Si1 N7 1.707(3) .
Si1 C41 1.867(4) .
Si1 C42 1.873(4) .
Si1 C40 1.893(4) .
Si2 N7 1.725(3) .
Si2 C44 1.871(4) .
Si2 C45 1.871(4) .
Si2 C43 1.872(4) .
Li1 N6 2.010(7) .
Li1 N4 2.023(7) .
Li1 C16 2.476(7) .
Li1 C22 2.504(7) .
Li1 C15 2.522(7) .
Li1 C21 2.599(8) .
Li1 C34 2.654(8) .
Li1 C35 2.670(7) .
Li1 C29 2.744(8) .
N1 C1 1.373(4) .
N1 C4 1.397(4) .
N2 C9 1.303(4) .
N2 C10 1.484(4) .
N3 C14 1.358(4) .
N3 C17 1.393(4) .
N4 C22 1.289(4) .
N4 C23 1.486(4) .
N5 C27 1.368(4) .
N5 C30 1.403(4) .
N6 C35 1.288(4) .
N6 C36 1.501(4) .
O1 C49 1.447(4) .
O1 C46 1.452(4) .
C1 C2 1.432(4) .
C2 C9 1.419(4) .
C2 C3 1.447(4) .
C3 C4 1.404(4) .
C3 C8 1.407(4) .
C4 C5 1.391(4) .
C5 C6 1.402(5) .
C5 H5 0.9500 .
C6 C7 1.388(5) .
C6 H6 0.9500 .
C7 C8 1.370(5) .
C7 H7 0.9500 .
C8 H8 0.9500 .
C9 H9 0.9500 .
C10 C11 1.507(5) .
C10 C12 1.517(5) .
C10 C13 1.522(5) .
C11 H11A 0.9800 .
C11 H11B 0.9800 .
C11 H11C 0.9800 .
C12 H12A 0.9800 .
C12 H12B 0.9800 .
C12 H12C 0.9800 .
C13 H13A 0.9800 .
C13 H13B 0.9800 .
C13 H13C 0.9800 .
C14 C15 1.382(5) .
C14 H14 0.9500 .
C15 C16 1.444(5) .
C15 C22 1.450(4) .
C16 C21 1.415(5) .
C16 C17 1.415(4) .
C17 C18 1.389(5) .
C18 C19 1.395(5) .
C18 H18 0.9500 .
C19 C20 1.401(5) .
C19 H19 0.9500 .
C20 C21 1.369(5) .
C20 H20 0.9500 .
C21 H21 0.9500 .
C22 H22 0.9500 .
C23 C24 1.512(5) .
C23 C26 1.528(5) .
C23 C25 1.540(6) .
C24 H24A 0.9800 .
C24 H24B 0.9800 .
C24 H24C 0.9800 .
C25 H25A 0.9800 .
C25 H25B 0.9800 .
C25 H25C 0.9800 .
C26 H26A 0.9800 .
C26 H26B 0.9800 .
C26 H26C 0.9800 .
C27 C28 1.369(5) .
C27 H27 0.9500 .
C28 C29 1.435(5) .
C28 C35 1.450(5) .
C29 C34 1.402(5) .
C29 C30 1.410(5) .
C30 C31 1.381(5) .
C31 C32 1.384(5) .
C31 H31 0.9500 .
C32 C33 1.399(5) .
C32 H32 0.9500 .
C33 C34 1.369(5) .
C33 H33 0.9500 .
C34 H34 0.9500 .
C35 H35 0.9500 .
C36 C39 1.516(5) .
C36 C37 1.521(5) .
C36 C38 1.542(5) .
C37 H37A 0.9800 .
C37 H37B 0.9800 .
C37 H37C 0.9800 .
C38 H38A 0.9800 .
C38 H38B 0.9800 .
C38 H38C 0.9800 .
C39 H39A 0.9800 .
C39 H39B 0.9800 .
C39 H39C 0.9800 .
C40 H40A 0.9800 .
C40 H40B 0.9800 .
C40 H40C 0.9800 .
C41 H41A 0.9800 .
C41 H41B 0.9800 .
C41 H41C 0.9800 .
C42 H42A 0.9800 .
C42 H42B 0.9800 .
C42 H42C 0.9800 .
C43 H43A 0.9800 .
C43 H43B 0.9800 .
C43 H43C 0.9800 .
C44 H44A 0.9800 .
C44 H44B 0.9800 .
C44 H44C 0.9800 .
C45 H45A 0.9800 .
C45 H45B 0.9800 .
C45 H45C 0.9800 .
C46 C47 1.501(5) .
C46 H46A 0.9900 .
C46 H46B 0.9900 .
C47 C48 1.487(5) .
C47 H47A 0.9900 .
C47 H47B 0.9900 .
C48 C49 1.508(5) .
C48 H48A 0.9900 .
C48 H48B 0.9900 .
C49 H49A 0.9900 .
C49 H49B 0.9900 .

loop_
_geom_torsion_atom_site_label_1
_geom_torsion_atom_site_label_2
_geom_torsion_atom_site_label_3
_geom_torsion_atom_site_label_4
_geom_torsion
_geom_torsion_site_symmetry_1
_geom_torsion_site_symmetry_4
N1 Er1 Er2 N7 123.24(11) . .
N3 Er1 Er2 N7 -133.73(11) . .
O1 Er1 Er2 N7 36.90(10) . .
C1 Er1 Er2 N7 127.48(13) . .
Cl1 Er1 Er2 N7 -39.36(9) . .
Cl2 Er1 Er2 N7 140.43(10) 2_767 .
Cl2 Er1 Er2 N7 -48.86(9) . .
N1 Er1 Er2 N5 -108.01(10) . .
N3 Er1 Er2 N5 -4.98(9) . .
O1 Er1 Er2 N5 165.65(9) . .
C1 Er1 Er2 N5 -103.77(12) . .
Cl1 Er1 Er2 N5 89.38(7) . .
Cl2 Er1 Er2 N5 -90.83(8) 2_767 .
Cl2 Er1 Er2 N5 79.89(7) . .
N1 Er1 Er2 N2 -14.81(10) . .
N3 Er1 Er2 N2 88.21(10) . .
O1 Er1 Er2 N2 -101.15(9) . .
C1 Er1 Er2 N2 -10.58(12) . .
Cl1 Er1 Er2 N2 -177.42(7) . .
Cl2 Er1 Er2 N2 2.37(8) 2_767 .
Cl2 Er1 Er2 N2 173.09(7) . .
N1 Er1 Er2 C1 -4.24(12) . .
N3 Er1 Er2 C1 98.79(12) . .
O1 Er1 Er2 C1 -90.57(11) . .
Cl1 Er1 Er2 C1 -166.84(10) . .
Cl2 Er1 Er2 C1 12.95(11) 2_767 .
Cl2 Er1 Er2 C1 -176.33(10) . .
N1 Er1 Er2 Cl1 162.60(8) . .
N3 Er1 Er2 Cl1 -94.37(7) . .
O1 Er1 Er2 Cl1 76.27(6) . .
C1 Er1 Er2 Cl1 166.84(10) . .
Cl2 Er1 Er2 Cl1 179.79(5) 2_767 .
Cl2 Er1 Er2 Cl1 -9.49(3) . .
N1 Er1 Er2 Si1 96.16(7) . .
N3 Er1 Er2 Si1 -160.81(7) . .
O1 Er1 Er2 Si1 9.82(6) . .
C1 Er1 Er2 Si1 100.40(10) . .
Cl1 Er1 Er2 Si1 -66.44(3) . .
Cl2 Er1 Er2 Si1 113.34(5) 2_767 .
Cl2 Er1 Er2 Si1 -75.94(3) . .
N1 Er1 Cl1 Er2 -18.56(8) . .
N3 Er1 Cl1 Er2 83.28(7) . .
O1 Er1 Cl1 Er2 -102.89(6) . .
C1 Er1 Cl1 Er2 -8.77(7) . .
Cl2 Er1 Cl1 Er2 -179.77(6) 2_767 .
Cl2 Er1 Cl1 Er2 172.25(3) . .
N7 Er2 Cl1 Er1 148.95(7) . .
N5 Er2 Cl1 Er1 -90.88(7) . .
N2 Er2 Cl1 Er1 7.6(2) . .
C1 Er2 Cl1 Er1 9.04(7) . .
Si1 Er2 Cl1 Er1 118.85(3) . .
N1 Er1 Cl2 Er1 25.9(2) . 2_767
N3 Er1 Cl2 Er1 -93.41(7) . 2_767
O1 Er1 Cl2 Er1 92.75(6) . 2_767
C1 Er1 Cl2 Er1 172.4(3) . 2_767
Cl1 Er1 Cl2 Er1 177.06(3) . 2_767
Cl2 Er1 Cl2 Er1 0.0 2_767 2_767
Er2 Er1 Cl2 Er1 -176.230(12) . 2_767
N5 Er2 Si1 N7 7.8(2) . .
N2 Er2 Si1 N7 -103.82(15) . .
C1 Er2 Si1 N7 178.55(15) . .
Cl1 Er2 Si1 N7 92.53(13) . .
Er1 Er2 Si1 N7 132.48(13) . .
N7 Er2 Si1 C41 81.7(2) . .
N5 Er2 Si1 C41 89.5(2) . .
N2 Er2 Si1 C41 -22.12(19) . .
C1 Er2 Si1 C41 -99.7(2) . .
Cl1 Er2 Si1 C41 174.23(18) . .
Er1 Er2 Si1 C41 -145.81(18) . .
N7 Er2 Si1 C42 -91.4(2) . .
N5 Er2 Si1 C42 -83.6(2) . .
N2 Er2 Si1 C42 164.83(17) . .
C1 Er2 Si1 C42 87.20(17) . .
Cl1 Er2 Si1 C42 1.18(15) . .
Er1 Er2 Si1 C42 41.13(16) . .
N7 Er2 Si1 C40 173.60(19) . .
N5 Er2 Si1 C40 -178.61(18) . .
N2 Er2 Si1 C40 69.78(15) . .
C1 Er2 Si1 C40 -7.85(15) . .
Cl1 Er2 Si1 C40 -93.87(13) . .
Er1 Er2 Si1 C40 -53.92(13) . .
N3 Er1 N1 C1 -75.77(19) . .
O1 Er1 N1 C1 100.60(18) . .
Cl1 Er1 N1 C1 18.9(2) . .
Cl2 Er1 N1 C1 -167.81(18) 2_767 .
Cl2 Er1 N1 C1 166.84(15) . .
Er2 Er1 N1 C1 5.41(16) . .
N3 Er1 N1 C4 86.3(6) . .
O1 Er1 N1 C4 -97.3(6) . .
C1 Er1 N1 C4 162.1(7) . .
Cl1 Er1 N1 C4 -179.0(6) . .
Cl2 Er1 N1 C4 -5.7(6) 2_767 .
Cl2 Er1 N1 C4 -31.1(7) . .
Er2 Er1 N1 C4 167.5(6) . .
N7 Er2 N2 C9 -134.2(2) . .
N5 Er2 N2 C9 103.7(2) . .
C1 Er2 N2 C9 4.1(2) . .
Cl1 Er2 N2 C9 5.5(4) . .
Si1 Er2 N2 C9 -103.9(2) . .
Er1 Er2 N2 C9 11.6(2) . .
N7 Er2 N2 C10 45.0(3) . .
N5 Er2 N2 C10 -77.1(3) . .
C1 Er2 N2 C10 -176.7(3) . .
Cl1 Er2 N2 C10 -175.29(19) . .
Si1 Er2 N2 C10 75.2(3) . .
Er1 Er2 N2 C10 -169.2(2) . .
N1 Er1 N3 C14 162.0(3) . .
O1 Er1 N3 C14 4.9(7) . .
C1 Er1 N3 C14 131.5(3) . .
Cl1 Er1 N3 C14 45.8(3) . .
Cl2 Er1 N3 C14 -113.2(3) 2_767 .
Cl2 Er1 N3 C14 -36.1(3) . .
Er2 Er1 N3 C14 90.2(3) . .
N1 Er1 N3 C17 -36.6(3) . .
O1 Er1 N3 C17 166.3(4) . .
C1 Er1 N3 C17 -67.1(3) . .
Cl1 Er1 N3 C17 -152.8(3) . .
Cl2 Er1 N3 C17 48.2(3) 2_767 .
Cl2 Er1 N3 C17 125.3(3) . .
Er2 Er1 N3 C17 -108.4(3) . .
N6 Li1 N4 C22 165.2(10) . .
C16 Li1 N4 C22 -45.4(3) . .
C15 Li1 N4 C22 -18.3(2) . .
C21 Li1 N4 C22 -77.6(3) . .
C34 Li1 N4 C22 74.8(3) . .
C35 Li1 N4 C22 56(2) . .
C29 Li1 N4 C22 51.1(3) . .
N6 Li1 N4 C23 19.4(12) . .
C16 Li1 N4 C23 168.7(4) . .
C22 Li1 N4 C23 -145.8(5) . .
C15 Li1 N4 C23 -164.2(4) . .
C21 Li1 N4 C23 136.6(4) . .
C34 Li1 N4 C23 -71.1(4) . .
C35 Li1 N4 C23 -90(2) . .
C29 Li1 N4 C23 -94.7(4) . .
N7 Er2 N5 C27 -141.8(2) . .
N2 Er2 N5 C27 -33.1(2) . .
C1 Er2 N5 C27 42.5(3) . .
Cl1 Er2 N5 C27 129.7(2) . .
Si1 Er2 N5 C27 -146.33(19) . .
Er1 Er2 N5 C27 85.3(2) . .
N7 Er2 N5 C30 48.5(3) . .
N2 Er2 N5 C30 157.3(3) . .
C1 Er2 N5 C30 -127.1(3) . .
Cl1 Er2 N5 C30 -39.9(3) . .
Si1 Er2 N5 C30 44.0(4) . .
Er1 Er2 N5 C30 -84.3(3) . .
N4 Li1 N6 C35 -160.7(9) . .
C16 Li1 N6 C35 53.7(4) . .
C22 Li1 N6 C35 -29(2) . .
C15 Li1 N6 C35 24.4(6) . .
C21 Li1 N6 C35 85.0(3) . .
C34 Li1 N6 C35 -68.8(3) . .
C29 Li1 N6 C35 -39.9(3) . .
N4 Li1 N6 C36 49.2(11) . .
C16 Li1 N6 C36 -96.4(4) . .
C22 Li1 N6 C36 -178.6(17) . .
C15 Li1 N6 C36 -125.8(5) . .
C21 Li1 N6 C36 -65.2(4) . .
C34 Li1 N6 C36 141.1(3) . .
C35 Li1 N6 C36 -150.1(5) . .
C29 Li1 N6 C36 170.0(3) . .
C41 Si1 N7 Si2 72.1(2) . .
C42 Si1 N7 Si2 -53.2(2) . .
C40 Si1 N7 Si2 -170.16(18) . .
Er2 Si1 N7 Si2 -163.9(2) . .
C41 Si1 N7 Er2 -123.98(17) . .
C42 Si1 N7 Er2 110.73(17) . .
C40 Si1 N7 Er2 -6.24(18) . .
C44 Si2 N7 Si1 84.6(2) . .
C45 Si2 N7 Si1 -154.03(18) . .
C43 Si2 N7 Si1 -34.1(2) . .
C44 Si2 N7 Er2 -76.1(2) . .
C45 Si2 N7 Er2 45.3(2) . .
C43 Si2 N7 Er2 165.17(18) . .
N5 Er2 N7 Si1 -175.52(11) . .
N2 Er2 N7 Si1 82.59(14) . .
C1 Er2 N7 Si1 -2.1(2) . .
Cl1 Er2 N7 Si1 -86.29(12) . .
Er1 Er2 N7 Si1 -59.94(15) . .
N5 Er2 N7 Si2 -13.0(2) . .
N2 Er2 N7 Si2 -114.85(17) . .
C1 Er2 N7 Si2 160.45(15) . .
Cl1 Er2 N7 Si2 76.27(16) . .
Si1 Er2 N7 Si2 162.6(3) . .
Er1 Er2 N7 Si2 102.62(16) . .
N1 Er1 O1 C49 29.5(3) . .
N3 Er1 O1 C49 -172.9(5) . .
C1 Er1 O1 C49 60.5(3) . .
Cl1 Er1 O1 C49 145.8(3) . .
Cl2 Er1 O1 C49 -54.7(3) 2_767 .
Cl2 Er1 O1 C49 -131.8(3) . .
Er2 Er1 O1 C49 102.5(3) . .
N1 Er1 O1 C46 -165.0(3) . .
N3 Er1 O1 C46 -7.4(7) . .
C1 Er1 O1 C46 -133.9(3) . .
Cl1 Er1 O1 C46 -48.6(3) . .
Cl2 Er1 O1 C46 110.8(3) 2_767 .
Cl2 Er1 O1 C46 33.8(3) . .
Er2 Er1 O1 C46 -91.9(3) . .
C4 N1 C1 C2 0.2(3) . .
Er1 N1 C1 C2 173.2(2) . .
C4 N1 C1 Er2 171.0(3) . .
Er1 N1 C1 Er2 -16.0(5) . .
C4 N1 C1 Er1 -173.0(3) . .
N7 Er2 C1 N1 -80.5(5) . .
N5 Er2 C1 N1 93.8(4) . .
N2 Er2 C1 N1 -176.2(5) . .
Cl1 Er2 C1 N1 4.2(4) . .
Si1 Er2 C1 N1 -81.6(4) . .
Er1 Er2 C1 N1 13.4(4) . .
N7 Er2 C1 C2 90.6(2) . .
N5 Er2 C1 C2 -95.2(2) . .
N2 Er2 C1 C2 -5.19(19) . .
Cl1 Er2 C1 C2 175.24(19) . .
Si1 Er2 C1 C2 89.44(19) . .
Er1 Er2 C1 C2 -175.6(2) . .
N7 Er2 C1 Er1 -93.85(15) . .
N5 Er2 C1 Er1 80.37(10) . .
N2 Er2 C1 Er1 170.39(11) . .
Cl1 Er2 C1 Er1 -9.17(7) . .
Si1 Er2 C1 Er1 -94.98(8) . .
N3 Er1 C1 N1 107.75(18) . .
O1 Er1 C1 N1 -79.77(18) . .
Cl1 Er1 C1 N1 -163.02(18) . .
Cl2 Er1 C1 N1 13.41(19) 2_767 .
Cl2 Er1 C1 N1 -158.4(2) . .
Er2 Er1 C1 N1 -172.2(2) . .
N1 Er1 C1 C2 -23.0(7) . .
N3 Er1 C1 C2 84.8(8) . .
O1 Er1 C1 C2 -102.7(8) . .
Cl1 Er1 C1 C2 174.0(8) . .
Cl2 Er1 C1 C2 -9.6(8) 2_767 .
Cl2 Er1 C1 C2 178.7(6) . .
Er2 Er1 C1 C2 164.8(8) . .
N1 Er1 C1 Er2 172.2(2) . .
N3 Er1 C1 Er2 -80.02(10) . .
O1 Er1 C1 Er2 92.46(9) . .
Cl1 Er1 C1 Er2 9.21(7) . .
Cl2 Er1 C1 Er2 -174.35(5) 2_767 .
Cl2 Er1 C1 Er2 13.9(4) . .
N1 C1 C2 C9 -177.7(3) . .
Er2 C1 C2 C9 6.9(4) . .
Er1 C1 C2 C9 -157.6(6) . .
N1 C1 C2 C3 0.2(3) . .
Er2 C1 C2 C3 -175.2(2) . .
Er1 C1 C2 C3 20.3(9) . .
C9 C2 C3 C4 177.4(3) . .
C1 C2 C3 C4 -0.5(3) . .
C9 C2 C3 C8 -2.2(6) . .
C1 C2 C3 C8 179.8(4) . .
C1 N1 C4 C5 177.8(3) . .
Er1 N1 C4 C5 16.8(9) . .
C1 N1 C4 C3 -0.6(4) . .
Er1 N1 C4 C3 -161.6(5) . .
C8 C3 C4 C5 1.9(5) . .
C2 C3 C4 C5 -177.8(3) . .
C8 C3 C4 N1 -179.6(3) . .
C2 C3 C4 N1 0.7(4) . .
N1 C4 C5 C6 179.6(3) . .
C3 C4 C5 C6 -2.2(6) . .
C4 C5 C6 C7 1.0(6) . .
C5 C6 C7 C8 0.6(6) . .
C6 C7 C8 C3 -1.0(6) . .
C4 C3 C8 C7 -0.3(5) . .
C2 C3 C8 C7 179.3(4) . .
C10 N2 C9 C2 178.6(3) . .
Er2 N2 C9 C2 -2.1(4) . .
C1 C2 C9 N2 -4.0(5) . .
C3 C2 C9 N2 178.4(3) . .
C9 N2 C10 C11 -171.9(3) . .
Er2 N2 C10 C11 8.9(4) . .
C9 N2 C10 C12 -52.4(4) . .
Er2 N2 C10 C12 128.5(3) . .
C9 N2 C10 C13 70.3(4) . .
Er2 N2 C10 C13 -108.8(3) . .
C17 N3 C14 C15 0.5(4) . .
Er1 N3 C14 C15 165.6(2) . .
N3 C14 C15 C16 -0.8(4) . .
N3 C14 C15 C22 177.6(3) . .
N3 C14 C15 Li1 77.8(4) . .
N6 Li1 C15 C14 -41.3(7) . .
N4 Li1 C15 C14 140.9(4) . .
C16 Li1 C15 C14 -94.1(4) . .
C22 Li1 C15 C14 123.9(4) . .
C21 Li1 C15 C14 -115.9(4) . .
C34 Li1 C15 C14 49.1(4) . .
C35 Li1 C15 C14 -29.1(5) . .
C29 Li1 C15 C14 20.8(4) . .
N6 Li1 C15 C16 52.7(5) . .
N4 Li1 C15 C16 -125.0(3) . .
C22 Li1 C15 C16 -142.0(3) . .
C21 Li1 C15 C16 -21.79(19) . .
C34 Li1 C15 C16 143.2(3) . .
C35 Li1 C15 C16 64.9(3) . .
C29 Li1 C15 C16 114.8(2) . .
N6 Li1 C15 C22 -165.3(6) . .
N4 Li1 C15 C22 17.0(2) . .
C16 Li1 C15 C22 142.0(3) . .
C21 Li1 C15 C22 120.2(3) . .
C34 Li1 C15 C22 -74.8(3) . .
C35 Li1 C15 C22 -153.1(3) . .
C29 Li1 C15 C22 -103.2(2) . .
C14 C15 C16 C21 -172.9(4) . .
C22 C15 C16 C21 8.7(7) . .
Li1 C15 C16 C21 57.0(4) . .
C14 C15 C16 C17 0.7(4) . .
C22 C15 C16 C17 -177.6(3) . .
Li1 C15 C16 C17 -129.3(3) . .
C14 C15 C16 Li1 130.0(3) . .
C22 C15 C16 Li1 -48.3(4) . .
N6 Li1 C16 C21 71.6(4) . .
N4 Li1 C16 C21 -95.6(3) . .
C22 Li1 C16 C21 -119.7(3) . .
C15 Li1 C16 C21 -142.2(3) . .
C34 Li1 C16 C21 174.0(3) . .
C35 Li1 C16 C21 93.7(3) . .
C29 Li1 C16 C21 151.8(3) . .
N6 Li1 C16 C17 -48.9(5) . .
N4 Li1 C16 C17 144.0(3) . .
C22 Li1 C16 C17 119.8(4) . .
C15 Li1 C16 C17 97.4(4) . .
C21 Li1 C16 C17 -120.5(4) . .
C34 Li1 C16 C17 53.5(5) . .
C35 Li1 C16 C17 -26.7(4) . .
C29 Li1 C16 C17 31.4(4) . .
N6 Li1 C16 C15 -146.3(4) . .
N4 Li1 C16 C15 46.6(2) . .
C22 Li1 C16 C15 22.44(19) . .
C21 Li1 C16 C15 142.2(3) . .
C34 Li1 C16 C15 -43.8(3) . .
C35 Li1 C16 C15 -124.1(3) . .
C29 Li1 C16 C15 -66.0(2) . .
C14 N3 C17 C18 177.0(4) . .
Er1 N3 C17 C18 12.9(5) . .
C14 N3 C17 C16 0.0(4) . .
Er1 N3 C17 C16 -164.1(2) . .
C21 C16 C17 C18 -3.0(5) . .
C15 C16 C17 C18 -177.7(3) . .
Li1 C16 C17 C18 99.0(4) . .
C21 C16 C17 N3 174.3(3) . .
C15 C16 C17 N3 -0.5(4) . .
Li1 C16 C17 N3 -83.7(4) . .
N3 C17 C18 C19 -175.3(4) . .
C16 C17 C18 C19 1.5(5) . .
C17 C18 C19 C20 0.8(6) . .
C18 C19 C20 C21 -1.6(7) . .
C19 C20 C21 C16 0.1(7) . .
C19 C20 C21 Li1 -87.0(6) . .
C17 C16 C21 C20 2.1(6) . .
C15 C16 C21 C20 175.1(4) . .
Li1 C16 C21 C20 -129.2(4) . .
C17 C16 C21 Li1 131.4(4) . .
C15 C16 C21 Li1 -55.7(4) . .
N6 Li1 C21 C20 -9.7(5) . .
N4 Li1 C21 C20 -168.7(4) . .
C16 Li1 C21 C20 109.4(5) . .
C22 Li1 C21 C20 160.9(4) . .
C15 Li1 C21 C20 132.0(4) . .
C34 Li1 C21 C20 98.2(7) . .
C35 Li1 C21 C20 18.2(5) . .
C29 Li1 C21 C20 74.1(5) . .
N6 Li1 C21 C16 -119.1(3) . .
N4 Li1 C21 C16 81.8(3) . .
C22 Li1 C21 C16 51.5(2) . .
C15 Li1 C21 C16 22.61(19) . .
C34 Li1 C21 C16 -11.2(6) . .
C35 Li1 C21 C16 -91.3(3) . .
C29 Li1 C21 C16 -35.4(3) . .
C23 N4 C22 C15 -173.1(3) . .
Li1 N4 C22 C15 33.9(4) . .
C23 N4 C22 Li1 152.9(4) . .
C14 C15 C22 N4 -158.0(4) . .
C16 C15 C22 N4 20.1(6) . .
Li1 C15 C22 N4 -27.8(3) . .
C14 C15 C22 Li1 -130.1(4) . .
C16 C15 C22 Li1 47.9(4) . .
N6 Li1 C22 N4 -145(2) . .
C16 Li1 C22 N4 127.4(3) . .
C15 Li1 C22 N4 149.8(4) . .
C21 Li1 C22 N4 99.4(3) . .
C34 Li1 C22 N4 -105.0(3) . .
C35 Li1 C22 N4 -167.0(6) . .
C29 Li1 C22 N4 -134.3(3) . .
N6 Li1 C22 C15 64.8(19) . .
N4 Li1 C22 C15 -149.8(4) . .
C16 Li1 C22 C15 -22.5(2) . .
C21 Li1 C22 C15 -50.4(2) . .
C34 Li1 C22 C15 105.1(3) . .
C35 Li1 C22 C15 43.1(5) . .
C29 Li1 C22 C15 75.9(2) . .
C22 N4 C23 C24 -23.1(5) . .
Li1 N4 C23 C24 116.6(5) . .
C22 N4 C23 C26 -144.4(4) . .
Li1 N4 C23 C26 -4.7(6) . .
C22 N4 C23 C25 99.0(4) . .
Li1 N4 C23 C25 -121.4(4) . .
C30 N5 C27 C28 -0.1(4) . .
Er2 N5 C27 C28 -172.8(2) . .
N5 C27 C28 C29 -0.9(4) . .
N5 C27 C28 C35 179.1(3) . .
C27 C28 C29 C34 -174.3(4) . .
C35 C28 C29 C34 5.8(7) . .
C27 C28 C29 C30 1.5(4) . .
C35 C28 C29 C30 -178.4(3) . .
C27 C28 C29 Li1 137.6(3) . .
C35 C28 C29 Li1 -42.4(4) . .
N6 Li1 C29 C34 -105.5(3) . .
N4 Li1 C29 C34 53.0(3) . .
C16 Li1 C29 C34 139.5(3) . .
C22 Li1 C29 C34 76.5(3) . .
C15 Li1 C29 C34 109.0(3) . .
C21 Li1 C29 C34 157.7(4) . .
C35 Li1 C29 C34 -126.2(3) . .
N6 Li1 C29 C30 141.0(4) . .
N4 Li1 C29 C30 -60.5(5) . .
C16 Li1 C29 C30 26.1(5) . .
C22 Li1 C29 C30 -37.0(4) . .
C15 Li1 C29 C30 -4.4(4) . .
C21 Li1 C29 C30 44.3(5) . .
C34 Li1 C29 C30 -113.4(5) . .
C35 Li1 C29 C30 120.4(4) . .
N6 Li1 C29 C28 40.4(2) . .
N4 Li1 C29 C28 -161.1(3) . .
C16 Li1 C29 C28 -74.5(3) . .
C22 Li1 C29 C28 -137.6(3) . .
C15 Li1 C29 C28 -105.0(2) . .
C21 Li1 C29 C28 -56.3(3) . .
C34 Li1 C29 C28 145.9(3) . .
C35 Li1 C29 C28 19.8(2) . .
C27 N5 C30 C31 -179.4(3) . .
Er2 N5 C30 C31 -8.9(6) . .
C27 N5 C30 C29 1.1(4) . .
Er2 N5 C30 C29 171.7(2) . .
C34 C29 C30 C31 -4.6(5) . .
C28 C29 C30 C31 178.8(3) . .
Li1 C29 C30 C31 89.4(5) . .
C34 C29 C30 N5 174.9(3) . .
C28 C29 C30 N5 -1.7(4) . .
Li1 C29 C30 N5 -91.1(4) . .
N5 C30 C31 C32 -177.4(3) . .
C29 C30 C31 C32 2.1(5) . .
C30 C31 C32 C33 1.3(6) . .
C31 C32 C33 C34 -2.2(6) . .
C32 C33 C34 C29 -0.4(6) . .
C32 C33 C34 Li1 -100.5(4) . .
C30 C29 C34 C33 3.7(5) . .
C28 C29 C34 C33 179.1(4) . .
Li1 C29 C34 C33 -130.7(4) . .
C30 C29 C34 Li1 134.4(3) . .
C28 C29 C34 Li1 -50.2(4) . .
N6 Li1 C34 C33 -171.3(4) . .
N4 Li1 C34 C33 -14.4(5) . .
C16 Li1 C34 C33 70.2(5) . .
C22 Li1 C34 C33 15.3(4) . .
C15 Li1 C34 C33 47.6(4) . .
C21 Li1 C34 C33 77.1(7) . .
C35 Li1 C34 C33 162.4(4) . .
C29 Li1 C34 C33 118.3(5) . .
N6 Li1 C34 C29 70.5(3) . .
N4 Li1 C34 C29 -132.7(3) . .
C16 Li1 C34 C29 -48.1(3) . .
C22 Li1 C34 C29 -103.0(3) . .
C15 Li1 C34 C29 -70.7(3) . .
C21 Li1 C34 C29 -41.2(6) . .
C35 Li1 C34 C29 44.2(2) . .
C36 N6 C35 C28 -173.6(3) . .
Li1 N6 C35 C28 33.3(5) . .
C36 N6 C35 Li1 153.2(4) . .
C27 C28 C35 N6 -160.3(4) . .
C29 C28 C35 N6 19.6(6) . .
C27 C28 C35 Li1 -136.6(4) . .
C29 C28 C35 Li1 43.4(4) . .
N4 Li1 C35 N6 127(2) . .
C16 Li1 C35 N6 -133.0(4) . .
C22 Li1 C35 N6 171.9(6) . .
C15 Li1 C35 N6 -163.4(4) . .
C21 Li1 C35 N6 -100.4(3) . .
C34 Li1 C35 N6 107.6(3) . .
C29 Li1 C35 N6 132.0(3) . .
N6 Li1 C35 C28 -151.4(4) . .
N4 Li1 C35 C28 -24(2) . .
C16 Li1 C35 C28 75.6(3) . .
C22 Li1 C35 C28 20.5(5) . .
C15 Li1 C35 C28 45.2(3) . .
C21 Li1 C35 C28 108.2(3) . .
C34 Li1 C35 C28 -43.9(2) . .
C29 Li1 C35 C28 -19.4(2) . .
C35 N6 C36 C39 99.0(4) . .
Li1 N6 C36 C39 -114.3(4) . .
C35 N6 C36 C37 -21.6(5) . .
Li1 N6 C36 C37 125.1(4) . .
C35 N6 C36 C38 -144.8(4) . .
Li1 N6 C36 C38 1.9(5) . .
C49 O1 C46 C47 -31.5(4) . .
Er1 O1 C46 C47 161.2(2) . .
O1 C46 C47 C48 34.7(4) . .
C46 C47 C48 C49 -25.1(4) . .
C46 O1 C49 C48 15.4(4) . .
Er1 O1 C49 C48 -176.4(2) . .
C47 C48 C49 O1 6.7(4) . .

loop_
_platon_squeeze_void_nr
_platon_squeeze_void_average_x
_platon_squeeze_void_average_y
_platon_squeeze_void_average_z
_platon_squeeze_void_volume
_platon_squeeze_void_count_electrons
_platon_squeeze_void_content
1 -0.174 0.500 0.607 950 182 ' '
